data_7153412
loop_
_publ_author_name
'Maeda, Hiromitsu'
'Takayama, Mayumi'
'Kobayashi, Kazuki'
'Shinmori, Hideyuki'

_publ_section_title
;
 Modification at a boron unit: tuning electronic and optical properties of
 pi-conjugated acyclic anion receptors.
;
_journal_issue 19
_journal_name_full 'Organic &amp; biomolecular chemistry'
_journal_page_first 4308
_journal_page_last 4315
_journal_paper_doi 10.1039/c0ob00044b
_journal_volume 8
_journal_year 2010
_chemical_formula_sum 'C31 H35 B N2 O2'
_chemical_formula_weight 478.42
_chemical_name_systematic
;
?
;
_space_group_IT_number 54
_symmetry_cell_setting orthorhombic
_symmetry_Int_Tables_number 54
_symmetry_space_group_name_Hall '-P 2a 2ac'
_symmetry_space_group_name_H-M 'P c c a'
_atom_sites_solution_hydrogens geom
_atom_sites_solution_primary direct
_atom_sites_solution_secondary difmap
_audit_creation_method SHELXL-97
_cell_angle_alpha 90.00
_cell_angle_beta 90.00
_cell_angle_gamma 90.00
_cell_formula_units_Z 12
_cell_length_a 22.300(9)
_cell_length_b 17.053(8)
_cell_length_c 21.385(7)
_cell_measurement_reflns_used 19935
_cell_measurement_temperature 296(2)
_cell_measurement_theta_max 296.1
_cell_measurement_theta_min 3.0
_cell_volume 8132(6)
_computing_structure_refinement 'SHELXL-97 (Sheldrick, 1997)'
_computing_structure_solution 'SHELXS-97 (Sheldrick, 1990)'
_diffrn_ambient_temperature 296(2)
_diffrn_detector_area_resol_mean 10.00
_diffrn_measured_fraction_theta_full 0.970
_diffrn_measured_fraction_theta_max 0.970
_diffrn_measurement_device_type 'Rigaku RAXIS-RAPID'
_diffrn_measurement_method \w
_diffrn_radiation_monochromator graphite
_diffrn_radiation_source 'fine-focus sealed tube'
_diffrn_radiation_type MoK\a
_diffrn_radiation_wavelength 0.71075
_diffrn_reflns_av_R_equivalents 0.0800
_diffrn_reflns_av_sigmaI/netI 0.0780
_diffrn_reflns_limit_h_max 27
_diffrn_reflns_limit_h_min -28
_diffrn_reflns_limit_k_max 21
_diffrn_reflns_limit_k_min -22
_diffrn_reflns_limit_l_max 27
_diffrn_reflns_limit_l_min -27
_diffrn_reflns_number 42895
_diffrn_reflns_theta_full 27.49
_diffrn_reflns_theta_max 27.49
_diffrn_reflns_theta_min 3.01
_exptl_absorpt_coefficient_mu 0.072
_exptl_absorpt_correction_T_max 0.9787
_exptl_absorpt_correction_T_min 0.9580
_exptl_absorpt_correction_type none
_exptl_crystal_colour yellow
_exptl_crystal_density_diffrn 1.172
_exptl_crystal_density_method 'not measured'
_exptl_crystal_description prism
_exptl_crystal_F_000 3072
_exptl_crystal_size_max 0.60
_exptl_crystal_size_mid 0.40
_exptl_crystal_size_min 0.30
_refine_diff_density_max 0.216
_refine_diff_density_min -0.190
_refine_diff_density_rms 0.032
_refine_ls_extinction_method none
_refine_ls_goodness_of_fit_ref 1.048
_refine_ls_hydrogen_treatment constr
_refine_ls_matrix_type full
_refine_ls_number_parameters 494
_refine_ls_number_reflns 9064
_refine_ls_number_restraints 0
_refine_ls_restrained_S_all 1.048
_refine_ls_R_factor_all 0.1893
_refine_ls_R_factor_gt 0.0855
_refine_ls_shift/su_max 0.000
_refine_ls_shift/su_mean 0.000
_refine_ls_structure_factor_coef Fsqd
_refine_ls_weighting_details 'calc w=1/[\s^2^(Fo^2^)+(0.0621P)^2^+1.4854P] where P=(Fo^2^+2Fc^2^)/3'
_refine_ls_weighting_scheme calc
_refine_ls_wR_factor_gt 0.1428
_refine_ls_wR_factor_ref 0.1740
_reflns_number_gt 4210
_reflns_number_total 9064
_reflns_threshold_expression >2sigma(I)
_cod_data_source_file c0ob00044b.txt
_cod_data_source_block 80924mae
_cod_database_code 7153412

loop_
_symmetry_equiv_pos_as_xyz
'x, y, z'
'-x+1/2, -y, z'
'x+1/2, -y, -z+1/2'
'-x, y, -z+1/2'
'-x, -y, -z'
'x-1/2, y, -z'
'-x-1/2, y, z-1/2'
'x, -y, z-1/2'

loop_
_atom_site_label
_atom_site_type_symbol
_atom_site_fract_x
_atom_site_fract_y
_atom_site_fract_z
_atom_site_U_iso_or_equiv
_atom_site_adp_type
_atom_site_occupancy
_atom_site_symmetry_multiplicity
_atom_site_calc_flag
_atom_site_refinement_flags
C1 C 0.37596(15) 0.37767(17) 0.20800(14) 0.0713(9) Uani 1 1 d .
H1 H 0.3648 0.3295 0.1913 0.086 Uiso 1 1 calc R
C2 C 0.40845(13) 0.38841(16) 0.26117(13) 0.0613(8) Uani 1 1 d .
C3 C 0.41583(13) 0.46934(16) 0.26910(12) 0.0584(7) Uani 1 1 d .
C4 C 0.38629(12) 0.50662(16) 0.21968(11) 0.0542(7) Uani 1 1 d .
C5 C 0.37836(12) 0.58580(15) 0.20006(11) 0.0517(7) Uani 1 1 d .
C6 C 0.40074(12) 0.65148(15) 0.22866(12) 0.0535(7) Uani 1 1 d .
H2 H 0.4271 0.6457 0.2620 0.064 Uiso 1 1 calc R
C7 C 0.38527(12) 0.72574(15) 0.20939(11) 0.0492(7) Uani 1 1 d .
C8 C 0.40222(12) 0.79723(15) 0.23870(11) 0.0509(7) Uani 1 1 d .
C9 C 0.43169(12) 0.81691(16) 0.29442(12) 0.0551(7) Uani 1 1 d .
C10 C 0.43130(13) 0.89858(16) 0.29915(13) 0.0590(7) Uani 1 1 d .
C11 C 0.40360(13) 0.92682(17) 0.24680(14) 0.0646(8) Uani 1 1 d .
H3 H 0.3975 0.9795 0.2376 0.078 Uiso 1 1 calc R
C12 C 0.43288(16) 0.32533(17) 0.30297(15) 0.0823(10) Uani 1 1 d .
H24 H 0.4157 0.3317 0.3443 0.099 Uiso 1 1 calc R
H25 H 0.4759 0.3324 0.3067 0.099 Uiso 1 1 calc R
C13 C 0.42077(17) 0.24268(18) 0.2808(2) 0.1040(13) Uani 1 1 d .
H26 H 0.3783 0.2339 0.2793 0.156 Uiso 1 1 calc R
H27 H 0.4388 0.2061 0.3093 0.156 Uiso 1 1 calc R
H28 H 0.4376 0.2356 0.2399 0.156 Uiso 1 1 calc R
C14 C 0.45083(15) 0.50689(18) 0.32292(14) 0.0768(9) Uani 1 1 d .
H29 H 0.4813 0.4706 0.3374 0.092 Uiso 1 1 calc R
H30 H 0.4709 0.5537 0.3079 0.092 Uiso 1 1 calc R
C15 C 0.41108(17) 0.5279(2) 0.37590(17) 0.1086(13) Uani 1 1 d .
H31 H 0.3810 0.5641 0.3618 0.163 Uiso 1 1 calc R
H32 H 0.4344 0.5517 0.4085 0.163 Uiso 1 1 calc R
H33 H 0.3921 0.4814 0.3917 0.163 Uiso 1 1 calc R
C16 C 0.45930(14) 0.76276(18) 0.34274(13) 0.0713(9) Uani 1 1 d .
H34 H 0.4742 0.7159 0.3222 0.086 Uiso 1 1 calc R
H35 H 0.4931 0.7888 0.3624 0.086 Uiso 1 1 calc R
C17 C 0.41505(18) 0.7402(2) 0.39138(17) 0.1133(14) Uani 1 1 d .
H36 H 0.4016 0.7862 0.4131 0.170 Uiso 1 1 calc R
H37 H 0.4335 0.7048 0.4205 0.170 Uiso 1 1 calc R
H38 H 0.3814 0.7149 0.3720 0.170 Uiso 1 1 calc R
C18 C 0.45627(16) 0.94677(18) 0.35196(16) 0.0849(10) Uani 1 1 d .
H39 H 0.4416 0.9254 0.3911 0.102 Uiso 1 1 calc R
H40 H 0.4996 0.9417 0.3519 0.102 Uiso 1 1 calc R
C19 C 0.44078(17) 1.0311(2) 0.34926(19) 0.1108(14) Uani 1 1 d .
H41 H 0.4600 1.0547 0.3138 0.166 Uiso 1 1 calc R
H42 H 0.4542 1.0565 0.3868 0.166 Uiso 1 1 calc R
H43 H 0.3981 1.0368 0.3455 0.166 Uiso 1 1 calc R
C20 C 0.27337(13) 0.67362(16) 0.08725(11) 0.0529(7) Uani 1 1 d .
C21 C 0.24757(14) 0.60723(17) 0.06134(13) 0.0639(8) Uani 1 1 d .
H4 H 0.2699 0.5612 0.0602 0.077 Uiso 1 1 calc R
C22 C 0.19055(16) 0.6064(2) 0.03731(14) 0.0744(9) Uani 1 1 d .
H5 H 0.1748 0.5602 0.0209 0.089 Uiso 1 1 calc R
C23 C 0.15706(15) 0.6729(2) 0.03756(14) 0.0785(10) Uani 1 1 d .
H6 H 0.1183 0.6726 0.0215 0.094 Uiso 1 1 calc R
C24 C 0.18102(17) 0.7404(2) 0.06178(14) 0.0791(10) Uani 1 1 d .
H7 H 0.1586 0.7864 0.0617 0.095 Uiso 1 1 calc R
C25 C 0.23822(15) 0.74052(18) 0.08624(12) 0.0663(8) Uani 1 1 d .
H8 H 0.2536 0.7869 0.1025 0.080 Uiso 1 1 calc R
C26 C 0.39178(13) 0.67337(18) 0.06230(12) 0.0601(8) Uani 1 1 d .
C27 C 0.42486(17) 0.6107(2) 0.04090(16) 0.0883(10) Uani 1 1 d .
H9 H 0.4184 0.5615 0.0584 0.106 Uiso 1 1 calc R
C28 C 0.46761(19) 0.6184(3) -0.0061(2) 0.1062(13) Uani 1 1 d .
H10 H 0.4892 0.5748 -0.0193 0.127 Uiso 1 1 calc R
C29 C 0.47783(18) 0.6891(4) -0.03244(17) 0.1040(14) Uani 1 1 d .
H11 H 0.5062 0.6944 -0.0640 0.125 Uiso 1 1 calc R
C30 C 0.4466(2) 0.7515(3) -0.0127(2) 0.1157(14) Uani 1 1 d .
H12 H 0.4536 0.8004 -0.0306 0.139 Uiso 1 1 calc R
C31 C 0.40435(17) 0.7438(2) 0.03387(16) 0.0925(11) Uani 1 1 d .
H13 H 0.3834 0.7881 0.0466 0.111 Uiso 1 1 calc R
N1 N 0.36258(11) 0.44822(14) 0.18354(10) 0.0695(7) Uani 1 1 d .
H14 H 0.3421 0.4555 0.1500 0.083 Uiso 1 1 calc R
N2 N 0.38661(10) 0.86654(12) 0.21083(10) 0.0597(6) Uani 1 1 d .
H15 H 0.3686 0.8707 0.1754 0.072 Uiso 1 1 calc R
O1 O 0.34440(9) 0.59245(10) 0.14980(8) 0.0667(6) Uani 1 1 d .
O2 O 0.34936(9) 0.73526(10) 0.16077(7) 0.0582(5) Uani 1 1 d .
B1 B 0.34025(16) 0.66859(17) 0.11440(13) 0.0552(9) Uani 1 1 d .
C32 C 0.25291(13) 0.27625(15) 0.28604(13) 0.0575(7) Uani 1 1 d .
H16 H 0.2501 0.3273 0.2711 0.069 Uiso 1 1 calc R
C33 C 0.26252(12) 0.25538(15) 0.34735(12) 0.0535(7) Uani 1 1 d .
C34 C 0.26301(12) 0.17332(15) 0.34967(11) 0.0482(6) Uani 1 1 d .
C35 C 0.25340(11) 0.14611(14) 0.28877(11) 0.0454(6) Uani 1 1 d .
C36 C 0.25002(11) 0.07037(14) 0.26067(10) 0.0458(6) Uani 1 1 d .
C37 C 0.2500 0.0000 0.29224(16) 0.0508(9) Uani 1 2 d S
H17 H 0.2500 0.0000 0.3357 0.061 Uiso 1 2 calc SR
C38 C 0.27222(16) 0.31031(17) 0.40111(14) 0.0766(9) Uani 1 1 d .
H44 H 0.2422 0.2997 0.4328 0.092 Uiso 1 1 calc R
H45 H 0.3112 0.2995 0.4194 0.092 Uiso 1 1 calc R
C39 C 0.26938(18) 0.39505(19) 0.38439(17) 0.1019(12) Uani 1 1 d .
H46 H 0.2987 0.4063 0.3528 0.153 Uiso 1 1 calc R
H47 H 0.2775 0.4262 0.4208 0.153 Uiso 1 1 calc R
H48 H 0.2301 0.4073 0.3688 0.153 Uiso 1 1 calc R
C40 C 0.27048(13) 0.12652(16) 0.40838(11) 0.0609(8) Uani 1 1 d .
H49 H 0.2932 0.1571 0.4384 0.073 Uiso 1 1 calc R
H50 H 0.2933 0.0795 0.3991 0.073 Uiso 1 1 calc R
C41 C 0.21107(15) 0.10332(18) 0.43721(14) 0.0814(10) Uani 1 1 d .
H51 H 0.1899 0.1496 0.4502 0.122 Uiso 1 1 calc R
H52 H 0.2181 0.0703 0.4728 0.122 Uiso 1 1 calc R
H53 H 0.1875 0.0754 0.4069 0.122 Uiso 1 1 calc R
N3 N 0.24826(10) 0.21104(12) 0.25140(10) 0.0558(6) Uani 1 1 d .
H18 H 0.2428 0.2101 0.2116 0.067 Uiso 1 1 calc R
O3 O 0.24563(9) 0.07222(10) 0.19939(7) 0.0617(5) Uani 1 1 d .
B2 B 0.2500 0.0000 0.15841(18) 0.0524(12) Uani 1 2 d S
C42 C 0.31055(13) 0.00755(16) 0.11822(11) 0.0525(7) Uani 1 1 d .
C43 C 0.32407(14) -0.04484(17) 0.07056(12) 0.0638(8) Uani 1 1 d .
H19 H 0.2973 -0.0853 0.0623 0.077 Uiso 1 1 calc R
C44 C 0.37552(17) -0.0395(2) 0.03492(15) 0.0809(10) Uani 1 1 d .
H20 H 0.3831 -0.0759 0.0035 0.097 Uiso 1 1 calc R
C45 C 0.41533(16) 0.0203(3) 0.04642(19) 0.0904(11) Uani 1 1 d .
H21 H 0.4500 0.0248 0.0225 0.108 Uiso 1 1 calc R
C46 C 0.40394(17) 0.0728(2) 0.0927(2) 0.0917(11) Uani 1 1 d .
H22 H 0.4310 0.1130 0.1007 0.110 Uiso 1 1 calc R
C47 C 0.35221(15) 0.06652(18) 0.12811(15) 0.0723(9) Uani 1 1 d .
H23 H 0.3452 0.1031 0.1595 0.087 Uiso 1 1 calc R

loop_
_atom_site_aniso_label
_atom_site_aniso_U_11
_atom_site_aniso_U_22
_atom_site_aniso_U_33
_atom_site_aniso_U_23
_atom_site_aniso_U_13
_atom_site_aniso_U_12
C1 0.097(2) 0.0418(18) 0.075(2) 0.0057(15) -0.0066(19) -0.0032(16)
C2 0.073(2) 0.0472(18) 0.0639(18) 0.0116(14) 0.0009(16) 0.0073(15)
C3 0.072(2) 0.0518(18) 0.0511(15) 0.0064(13) -0.0021(15) 0.0056(15)
C4 0.0674(19) 0.0465(17) 0.0486(14) 0.0021(13) -0.0079(14) 0.0005(14)
C5 0.0623(18) 0.0482(17) 0.0445(14) 0.0076(13) -0.0023(14) 0.0081(14)
C6 0.0638(18) 0.0492(18) 0.0474(14) 0.0045(13) -0.0126(14) 0.0022(14)
C7 0.0595(17) 0.0503(17) 0.0378(13) 0.0022(12) -0.0030(13) 0.0007(14)
C8 0.0577(17) 0.0468(17) 0.0482(15) 0.0044(13) -0.0047(14) 0.0039(14)
C9 0.0612(18) 0.0532(18) 0.0508(15) 0.0012(13) -0.0087(14) 0.0055(14)
C10 0.0611(18) 0.0515(19) 0.0645(18) -0.0050(14) -0.0107(15) -0.0016(15)
C11 0.071(2) 0.0448(17) 0.079(2) 0.0003(16) -0.0112(17) -0.0028(15)
C12 0.099(3) 0.062(2) 0.086(2) 0.0276(18) -0.0010(19) 0.0166(19)
C13 0.094(3) 0.055(2) 0.163(4) 0.032(2) 0.001(3) 0.0074(19)
C14 0.100(3) 0.062(2) 0.0685(19) 0.0163(16) -0.0106(19) 0.0115(19)
C15 0.113(3) 0.128(4) 0.085(2) -0.009(2) -0.009(2) -0.004(3)
C16 0.079(2) 0.069(2) 0.0663(18) -0.0089(16) -0.0106(17) 0.0021(18)
C17 0.119(3) 0.135(4) 0.086(2) 0.025(2) 0.015(2) 0.017(3)
C18 0.092(3) 0.070(2) 0.092(2) -0.0177(19) -0.023(2) -0.005(2)
C19 0.116(3) 0.075(3) 0.141(3) -0.039(2) -0.029(3) 0.008(2)
C20 0.074(2) 0.0450(17) 0.0403(13) 0.0070(12) -0.0008(13) 0.0027(15)
C21 0.071(2) 0.0542(19) 0.0662(18) 0.0099(14) -0.0084(16) 0.0012(17)
C22 0.076(2) 0.072(2) 0.075(2) 0.0125(17) -0.0108(18) -0.011(2)
C23 0.062(2) 0.111(3) 0.0630(19) 0.015(2) -0.0041(16) 0.005(2)
C24 0.087(3) 0.091(3) 0.0594(18) 0.0059(18) -0.0004(19) 0.032(2)
C25 0.089(2) 0.062(2) 0.0483(15) 0.0013(14) -0.0058(16) 0.0123(18)
C26 0.069(2) 0.062(2) 0.0488(15) -0.0048(15) -0.0196(15) 0.0091(16)
C27 0.103(3) 0.079(2) 0.083(2) -0.0212(19) -0.003(2) 0.017(2)
C28 0.097(3) 0.134(4) 0.088(3) -0.038(3) 0.002(2) 0.032(3)
C29 0.076(3) 0.170(5) 0.066(2) -0.005(3) -0.004(2) 0.011(3)
C30 0.108(3) 0.132(4) 0.107(3) 0.034(3) 0.027(3) 0.017(3)
C31 0.099(3) 0.091(3) 0.087(2) 0.017(2) 0.027(2) 0.020(2)
N1 0.096(2) 0.0515(16) 0.0609(14) 0.0056(12) -0.0209(14) -0.0016(14)
N2 0.0754(17) 0.0472(15) 0.0566(13) 0.0044(12) -0.0163(12) -0.0002(12)
O1 0.0988(16) 0.0459(11) 0.0553(11) 0.0049(9) -0.0252(11) 0.0026(10)
O2 0.0827(14) 0.0475(11) 0.0445(10) 0.0001(8) -0.0132(10) 0.0069(10)
B1 0.082(3) 0.0390(18) 0.0442(16) 0.0018(14) -0.0135(17) 0.0047(17)
C32 0.0708(19) 0.0361(16) 0.0656(17) -0.0009(13) 0.0012(15) 0.0008(14)
C33 0.0627(18) 0.0447(17) 0.0529(16) -0.0058(13) 0.0050(14) -0.0028(14)
C34 0.0535(17) 0.0449(16) 0.0461(14) -0.0027(12) -0.0004(12) 0.0002(13)
C35 0.0527(16) 0.0384(15) 0.0450(13) 0.0041(12) -0.0016(12) -0.0009(13)
C36 0.0529(16) 0.0460(16) 0.0384(13) -0.0034(12) -0.0011(12) 0.0047(13)
C37 0.072(3) 0.039(2) 0.0410(18) 0.000 0.000 -0.0013(19)
C38 0.105(3) 0.055(2) 0.0697(19) -0.0167(15) 0.0055(18) -0.0086(18)
C39 0.146(4) 0.057(2) 0.103(3) -0.0236(19) 0.022(2) -0.022(2)
C40 0.087(2) 0.0513(17) 0.0445(14) -0.0046(13) -0.0107(15) -0.0027(16)
C41 0.110(3) 0.073(2) 0.0609(18) 0.0095(16) 0.0186(19) 0.001(2)
N3 0.0752(16) 0.0440(14) 0.0482(12) 0.0011(11) -0.0051(11) 0.0021(12)
O3 0.1020(15) 0.0442(10) 0.0388(9) 0.0000(8) -0.0049(10) 0.0105(10)
B2 0.082(3) 0.038(2) 0.038(2) 0.000 0.000 0.009(2)
C42 0.0674(19) 0.0444(16) 0.0457(14) 0.0077(13) -0.0089(14) 0.0085(15)
C43 0.074(2) 0.0628(19) 0.0548(16) 0.0040(15) 0.0027(16) 0.0060(16)
C44 0.083(3) 0.087(3) 0.072(2) 0.0076(19) 0.014(2) 0.024(2)
C45 0.066(2) 0.099(3) 0.106(3) 0.028(2) 0.014(2) 0.020(2)
C46 0.065(2) 0.077(3) 0.134(3) 0.014(2) -0.005(2) 0.002(2)
C47 0.070(2) 0.061(2) 0.086(2) 0.0025(17) -0.0101(19) 0.0084(18)

loop_
_atom_type_symbol
_atom_type_description
_atom_type_scat_dispersion_real
_atom_type_scat_dispersion_imag
_atom_type_scat_source
C C 0.0033 0.0016 'International Tables Vol C Tables 4.2.6.8 and 6.1.1.4'
H H 0.0000 0.0000 'International Tables Vol C Tables 4.2.6.8 and 6.1.1.4'
B B 0.0013 0.0007 'International Tables Vol C Tables 4.2.6.8 and 6.1.1.4'
N N 0.0061 0.0033 'International Tables Vol C Tables 4.2.6.8 and 6.1.1.4'
O O 0.0106 0.0060 'International Tables Vol C Tables 4.2.6.8 and 6.1.1.4'

loop_
_geom_angle_atom_site_label_1
_geom_angle_atom_site_label_2
_geom_angle_atom_site_label_3
_geom_angle
_geom_angle_site_symmetry_1
_geom_angle_site_symmetry_3
N1 C1 C2 108.8(3) . .
N1 C1 H1 125.6 . .
C2 C1 H1 125.6 . .
C1 C2 C3 107.2(2) . .
C1 C2 C12 126.5(3) . .
C3 C2 C12 126.3(3) . .
C2 C3 C4 107.5(2) . .
C2 C3 C14 124.3(2) . .
C4 C3 C14 128.2(3) . .
N1 C4 C3 106.2(2) . .
N1 C4 C5 118.4(2) . .
C3 C4 C5 135.4(3) . .
O1 C5 C6 120.1(2) . .
O1 C5 C4 113.1(2) . .
C6 C5 C4 126.7(2) . .
C5 C6 C7 121.8(2) . .
C5 C6 H2 119.1 . .
C7 C6 H2 119.1 . .
O2 C7 C6 120.0(2) . .
O2 C7 C8 113.7(2) . .
C6 C7 C8 126.2(2) . .
N2 C8 C9 106.4(2) . .
N2 C8 C7 118.7(2) . .
C9 C8 C7 134.8(2) . .
C10 C9 C8 107.3(2) . .
C10 C9 C16 124.1(2) . .
C8 C9 C16 128.6(2) . .
C11 C10 C9 107.2(2) . .
C11 C10 C18 126.2(3) . .
C9 C10 C18 126.7(3) . .
N2 C11 C10 109.2(2) . .
N2 C11 H3 125.4 . .
C10 C11 H3 125.4 . .
C2 C12 C13 114.6(3) . .
C2 C12 H24 108.6 . .
C13 C12 H24 108.6 . .
C2 C12 H25 108.6 . .
C13 C12 H25 108.6 . .
H24 C12 H25 107.6 . .
C12 C13 H26 109.5 . .
C12 C13 H27 109.5 . .
H26 C13 H27 109.5 . .
C12 C13 H28 109.5 . .
H26 C13 H28 109.5 . .
H27 C13 H28 109.5 . .
C15 C14 C3 111.8(3) . .
C15 C14 H29 109.3 . .
C3 C14 H29 109.3 . .
C15 C14 H30 109.3 . .
C3 C14 H30 109.3 . .
H29 C14 H30 107.9 . .
C14 C15 H31 109.5 . .
C14 C15 H32 109.5 . .
H31 C15 H32 109.5 . .
C14 C15 H33 109.5 . .
H31 C15 H33 109.5 . .
H32 C15 H33 109.5 . .
C17 C16 C9 111.4(3) . .
C17 C16 H34 109.3 . .
C9 C16 H34 109.3 . .
C17 C16 H35 109.3 . .
C9 C16 H35 109.3 . .
H34 C16 H35 108.0 . .
C16 C17 H36 109.5 . .
C16 C17 H37 109.5 . .
H36 C17 H37 109.5 . .
C16 C17 H38 109.5 . .
H36 C17 H38 109.5 . .
H37 C17 H38 109.5 . .
C19 C18 C10 114.5(3) . .
C19 C18 H39 108.6 . .
C10 C18 H39 108.6 . .
C19 C18 H40 108.6 . .
C10 C18 H40 108.6 . .
H39 C18 H40 107.6 . .
C18 C19 H41 109.5 . .
C18 C19 H42 109.5 . .
H41 C19 H42 109.5 . .
C18 C19 H43 109.5 . .
H41 C19 H43 109.5 . .
H42 C19 H43 109.5 . .
C25 C20 C21 115.6(3) . .
C25 C20 B1 125.2(3) . .
C21 C20 B1 119.2(2) . .
C22 C21 C20 122.9(3) . .
C22 C21 H4 118.5 . .
C20 C21 H4 118.5 . .
C23 C22 C21 119.9(3) . .
C23 C22 H5 120.0 . .
C21 C22 H5 120.0 . .
C22 C23 C24 119.3(3) . .
C22 C23 H6 120.4 . .
C24 C23 H6 120.4 . .
C23 C24 C25 120.3(3) . .
C23 C24 H7 119.8 . .
C25 C24 H7 119.8 . .
C24 C25 C20 121.9(3) . .
C24 C25 H8 119.0 . .
C20 C25 H8 119.0 . .
C31 C26 C27 114.9(3) . .
C31 C26 B1 119.9(3) . .
C27 C26 B1 125.1(3) . .
C26 C27 C28 122.3(4) . .
C26 C27 H9 118.9 . .
C28 C27 H9 118.9 . .
C29 C28 C27 120.1(4) . .
C29 C28 H10 119.9 . .
C27 C28 H10 119.9 . .
C30 C29 C28 119.4(4) . .
C30 C29 H11 120.3 . .
C28 C29 H11 120.3 . .
C29 C30 C31 120.4(4) . .
C29 C30 H12 119.8 . .
C31 C30 H12 119.8 . .
C26 C31 C30 122.9(4) . .
C26 C31 H13 118.5 . .
C30 C31 H13 118.5 . .
C1 N1 C4 110.2(2) . .
C1 N1 H14 124.9 . .
C4 N1 H14 124.9 . .
C11 N2 C8 109.9(2) . .
C11 N2 H15 125.0 . .
C8 N2 H15 125.0 . .
C5 O1 B1 121.2(2) . .
C7 O2 B1 120.1(2) . .
O1 B1 O2 108.0(2) . .
O1 B1 C26 110.4(2) . .
O2 B1 C26 108.6(2) . .
O1 B1 C20 106.6(2) . .
O2 B1 C20 108.7(2) . .
C26 B1 C20 114.4(2) . .
N3 C32 C33 108.9(2) . .
N3 C32 H16 125.5 . .
C33 C32 H16 125.5 . .
C32 C33 C34 107.1(2) . .
C32 C33 C38 126.3(3) . .
C34 C33 C38 126.6(2) . .
C33 C34 C35 107.3(2) . .
C33 C34 C40 124.3(2) . .
C35 C34 C40 128.4(2) . .
N3 C35 C34 106.7(2) . .
N3 C35 C36 118.8(2) . .
C34 C35 C36 134.5(2) . .
O3 C36 C37 120.6(2) . .
O3 C36 C35 113.7(2) . .
C37 C36 C35 125.6(2) . .
C36 C37 C36 121.3(3) 2 .
C36 C37 H17 119.4 2 .
C36 C37 H17 119.4 . .
C39 C38 C33 114.6(3) . .
C39 C38 H44 108.6 . .
C33 C38 H44 108.6 . .
C39 C38 H45 108.6 . .
C33 C38 H45 108.6 . .
H44 C38 H45 107.6 . .
C38 C39 H46 109.5 . .
C38 C39 H47 109.5 . .
H46 C39 H47 109.5 . .
C38 C39 H48 109.5 . .
H46 C39 H48 109.5 . .
H47 C39 H48 109.5 . .
C34 C40 C41 112.6(2) . .
C34 C40 H49 109.1 . .
C41 C40 H49 109.1 . .
C34 C40 H50 109.1 . .
C41 C40 H50 109.1 . .
H49 C40 H50 107.8 . .
C40 C41 H51 109.5 . .
C40 C41 H52 109.5 . .
H51 C41 H52 109.5 . .
C40 C41 H53 109.5 . .
H51 C41 H53 109.5 . .
H52 C41 H53 109.5 . .
C32 N3 C35 110.0(2) . .
C32 N3 H18 125.0 . .
C35 N3 H18 125.0 . .
C36 O3 B2 123.5(2) . .
O3 B2 O3 109.3(3) . 2
O3 B2 C42 107.37(12) . .
O3 B2 C42 108.71(11) 2 .
O3 B2 C42 108.71(11) . 2
O3 B2 C42 107.37(12) 2 2
C42 B2 C42 115.3(3) . 2
C47 C42 C43 115.7(3) . .
C47 C42 B2 122.7(2) . .
C43 C42 B2 121.6(3) . .
C44 C43 C42 122.9(3) . .
C44 C43 H19 118.6 . .
C42 C43 H19 118.6 . .
C45 C44 C43 119.2(3) . .
C45 C44 H20 120.4 . .
C43 C44 H20 120.4 . .
C46 C45 C44 119.9(4) . .
C46 C45 H21 120.1 . .
C44 C45 H21 120.1 . .
C45 C46 C47 120.3(4) . .
C45 C46 H22 119.9 . .
C47 C46 H22 119.9 . .
C46 C47 C42 122.1(3) . .
C46 C47 H23 119.0 . .
C42 C47 H23 119.0 . .

loop_
_geom_bond_atom_site_label_1
_geom_bond_atom_site_label_2
_geom_bond_distance
_geom_bond_site_symmetry_2
C1 N1 1.346(3) .
C1 C2 1.361(4) .
C1 H1 0.9300 .
C2 C3 1.400(4) .
C2 C12 1.501(4) .
C3 C4 1.398(3) .
C3 C14 1.531(4) .
C4 N1 1.367(3) .
C4 C5 1.425(3) .
C5 O1 1.320(3) .
C5 C6 1.370(3) .
C6 C7 1.376(3) .
C6 H2 0.9300 .
C7 O2 1.322(3) .
C7 C8 1.422(3) .
C8 N2 1.369(3) .
C8 C9 1.402(3) .
C9 C10 1.396(4) .
C9 C16 1.516(4) .
C10 C11 1.366(4) .
C10 C18 1.504(4) .
C11 N2 1.339(3) .
C11 H3 0.9300 .
C12 C13 1.511(4) .
C12 H24 0.9700 .
C12 H25 0.9700 .
C13 H26 0.9600 .
C13 H27 0.9600 .
C13 H28 0.9600 .
C14 C15 1.482(4) .
C14 H29 0.9700 .
C14 H30 0.9700 .
C15 H31 0.9600 .
C15 H32 0.9600 .
C15 H33 0.9600 .
C16 C17 1.485(4) .
C16 H34 0.9700 .
C16 H35 0.9700 .
C17 H36 0.9600 .
C17 H37 0.9600 .
C17 H38 0.9600 .
C18 C19 1.480(4) .
C18 H39 0.9700 .
C18 H40 0.9700 .
C19 H41 0.9600 .
C19 H42 0.9600 .
C19 H43 0.9600 .
C20 C25 1.384(4) .
C20 C21 1.386(4) .
C20 B1 1.603(4) .
C21 C22 1.372(4) .
C21 H4 0.9300 .
C22 C23 1.358(4) .
C22 H5 0.9300 .
C23 C24 1.371(4) .
C23 H6 0.9300 .
C24 C25 1.379(4) .
C24 H7 0.9300 .
C25 H8 0.9300 .
C26 C31 1.374(4) .
C26 C27 1.377(4) .
C26 B1 1.603(4) .
C27 C28 1.391(5) .
C27 H9 0.9300 .
C28 C29 1.350(5) .
C28 H10 0.9300 .
C29 C30 1.340(5) .
C29 H11 0.9300 .
C30 C31 1.378(5) .
C30 H12 0.9300 .
C31 H13 0.9300 .
N1 H14 0.8600 .
N2 H15 0.8600 .
O1 B1 1.506(3) .
O2 B1 1.522(3) .
C32 N3 1.340(3) .
C32 C33 1.375(3) .
C32 H16 0.9300 .
C33 C34 1.400(3) .
C33 C38 1.499(4) .
C34 C35 1.399(3) .
C34 C40 1.497(3) .
C35 N3 1.370(3) .
C35 C36 1.426(3) .
C36 O3 1.315(3) .
C36 C37 1.377(3) .
C37 C36 1.377(3) 2
C37 H17 0.9300 .
C38 C39 1.490(4) .
C38 H44 0.9700 .
C38 H45 0.9700 .
C39 H46 0.9600 .
C39 H47 0.9600 .
C39 H48 0.9600 .
C40 C41 1.514(4) .
C40 H49 0.9700 .
C40 H50 0.9700 .
C41 H51 0.9600 .
C41 H52 0.9600 .
C41 H53 0.9600 .
N3 H18 0.8600 .
O3 B2 1.515(3) .
B2 O3 1.515(3) 2
B2 C42 1.606(3) .
B2 C42 1.606(3) 2
C42 C47 1.385(4) .
C42 C43 1.388(4) .
C43 C44 1.380(4) .
C43 H19 0.9300 .
C44 C45 1.374(5) .
C44 H20 0.9300 .
C45 C46 1.358(5) .
C45 H21 0.9300 .
C46 C47 1.384(4) .
C46 H22 0.9300 .
C47 H23 0.9300 .

loop_
_geom_torsion_atom_site_label_1
_geom_torsion_atom_site_label_2
_geom_torsion_atom_site_label_3
_geom_torsion_atom_site_label_4
_geom_torsion
_geom_torsion_site_symmetry_1
_geom_torsion_site_symmetry_4
N1 C1 C2 C3 -0.7(4) . .
N1 C1 C2 C12 -179.7(3) . .
C1 C2 C3 C4 0.7(3) . .
C12 C2 C3 C4 179.6(3) . .
C1 C2 C3 C14 -178.9(3) . .
C12 C2 C3 C14 0.0(5) . .
C2 C3 C4 N1 -0.4(3) . .
C14 C3 C4 N1 179.2(3) . .
C2 C3 C4 C5 -178.0(3) . .
C14 C3 C4 C5 1.5(5) . .
N1 C4 C5 O1 4.4(4) . .
C3 C4 C5 O1 -178.2(3) . .
N1 C4 C5 C6 -177.3(3) . .
C3 C4 C5 C6 0.2(5) . .
O1 C5 C6 C7 5.0(4) . .
C4 C5 C6 C7 -173.2(3) . .
C5 C6 C7 O2 -2.2(4) . .
C5 C6 C7 C8 174.9(3) . .
O2 C7 C8 N2 -7.5(3) . .
C6 C7 C8 N2 175.3(2) . .
O2 C7 C8 C9 169.9(3) . .
C6 C7 C8 C9 -7.3(5) . .
N2 C8 C9 C10 1.7(3) . .
C7 C8 C9 C10 -176.0(3) . .
N2 C8 C9 C16 -178.8(3) . .
C7 C8 C9 C16 3.5(5) . .
C8 C9 C10 C11 -1.4(3) . .
C16 C9 C10 C11 179.0(3) . .
C8 C9 C10 C18 178.3(3) . .
C16 C9 C10 C18 -1.3(5) . .
C9 C10 C11 N2 0.6(3) . .
C18 C10 C11 N2 -179.1(3) . .
C1 C2 C12 C13 2.1(5) . .
C3 C2 C12 C13 -176.7(3) . .
C2 C3 C14 C15 -93.8(4) . .
C4 C3 C14 C15 86.6(4) . .
C10 C9 C16 C17 89.9(4) . .
C8 C9 C16 C17 -89.5(4) . .
C11 C10 C18 C19 9.1(5) . .
C9 C10 C18 C19 -170.5(3) . .
C25 C20 C21 C22 -1.4(4) . .
B1 C20 C21 C22 179.7(3) . .
C20 C21 C22 C23 0.8(4) . .
C21 C22 C23 C24 0.3(5) . .
C22 C23 C24 C25 -0.7(5) . .
C23 C24 C25 C20 0.2(4) . .
C21 C20 C25 C24 0.9(4) . .
B1 C20 C25 C24 179.7(3) . .
C31 C26 C27 C28 -0.1(5) . .
B1 C26 C27 C28 177.7(3) . .
C26 C27 C28 C29 -0.1(6) . .
C27 C28 C29 C30 0.3(6) . .
C28 C29 C30 C31 -0.2(7) . .
C27 C26 C31 C30 0.2(5) . .
B1 C26 C31 C30 -177.8(3) . .
C29 C30 C31 C26 0.0(6) . .
C2 C1 N1 C4 0.5(4) . .
C3 C4 N1 C1 -0.1(3) . .
C5 C4 N1 C1 178.1(2) . .
C10 C11 N2 C8 0.5(3) . .
C9 C8 N2 C11 -1.4(3) . .
C7 C8 N2 C11 176.8(2) . .
C6 C5 O1 B1 13.6(4) . .
C4 C5 O1 B1 -168.0(2) . .
C6 C7 O2 B1 -18.7(4) . .
C8 C7 O2 B1 164.0(2) . .
C5 O1 B1 O2 -30.2(4) . .
C5 O1 B1 C26 88.4(3) . .
C5 O1 B1 C20 -146.8(2) . .
C7 O2 B1 O1 32.7(3) . .
C7 O2 B1 C26 -87.1(3) . .
C7 O2 B1 C20 147.9(2) . .
C31 C26 B1 O1 -166.2(3) . .
C27 C26 B1 O1 16.1(4) . .
C31 C26 B1 O2 -47.9(3) . .
C27 C26 B1 O2 134.3(3) . .
C31 C26 B1 C20 73.6(3) . .
C27 C26 B1 C20 -104.2(3) . .
C25 C20 B1 O1 138.7(2) . .
C21 C20 B1 O1 -42.5(3) . .
C25 C20 B1 O2 22.6(3) . .
C21 C20 B1 O2 -158.6(2) . .
C25 C20 B1 C26 -98.9(3) . .
C21 C20 B1 C26 79.9(3) . .
N3 C32 C33 C34 -0.7(3) . .
N3 C32 C33 C38 177.9(3) . .
C32 C33 C34 C35 -0.1(3) . .
C38 C33 C34 C35 -178.7(3) . .
C32 C33 C34 C40 -178.2(3) . .
C38 C33 C34 C40 3.3(5) . .
C33 C34 C35 N3 0.8(3) . .
C40 C34 C35 N3 178.8(3) . .
C33 C34 C35 C36 178.8(3) . .
C40 C34 C35 C36 -3.2(5) . .
N3 C35 C36 O3 3.8(3) . .
C34 C35 C36 O3 -174.0(3) . .
N3 C35 C36 C37 -175.0(2) . .
C34 C35 C36 C37 7.2(5) . .
O3 C36 C37 C36 4.97(17) . 2
C35 C36 C37 C36 -176.3(3) . 2
C32 C33 C38 C39 1.5(5) . .
C34 C33 C38 C39 179.8(3) . .
C33 C34 C40 C41 94.0(3) . .
C35 C34 C40 C41 -83.7(3) . .
C33 C32 N3 C35 1.2(3) . .
C34 C35 N3 C32 -1.3(3) . .
C36 C35 N3 C32 -179.6(2) . .
C37 C36 O3 B2 -9.9(3) . .
C35 C36 O3 B2 171.27(19) . .
C36 O3 B2 O3 4.99(17) . 2
C36 O3 B2 C42 -112.8(3) . .
C36 O3 B2 C42 121.9(3) . 2
O3 B2 C42 C47 7.2(3) . .
O3 B2 C42 C47 -111.0(2) 2 .
C42 B2 C42 C47 128.5(3) 2 .
O3 B2 C42 C43 -172.2(2) . .
O3 B2 C42 C43 69.6(3) 2 .
C42 B2 C42 C43 -50.9(2) 2 .
C47 C42 C43 C44 0.1(4) . .
B2 C42 C43 C44 179.5(2) . .
C42 C43 C44 C45 -0.3(5) . .
C43 C44 C45 C46 0.5(5) . .
C44 C45 C46 C47 -0.4(5) . .
C45 C46 C47 C42 0.1(5) . .
C43 C42 C47 C46 0.0(4) . .
B2 C42 C47 C46 -179.4(3) . .
